data_4075861
loop_
_publ_author_name
'Saur, Isabelle'
'Garcia Alonso, Sonia'
'Gornitzka, Heinz'
'Lemierre, Virginie'
'Chrostowska, Anna'
'Barrau, Jacques'

_publ_section_title
;
 In Search of Cationic Germanium(II)&#x2212;Transition Metal Complexes
 L2Ge+W(CO)5and L2Ge+W(CO)4Ge+L2
;
_journal_issue 12
_journal_name_full Organometallics
_journal_page_first 2988
_journal_paper_doi 10.1021/om050214v
_journal_volume 24
_journal_year 2005
_chemical_formula_sum 'C38 H34 Cl2 Ge2 N4 O4 W'
_chemical_formula_weight 1010.62
_chemical_name_systematic
; 
 ? 
;
_space_group_IT_number 14
_symmetry_cell_setting monoclinic
_symmetry_space_group_name_Hall '-P 2ybc'
_symmetry_space_group_name_H-M 'P 1 21/c 1'
_atom_sites_solution_hydrogens geom
_atom_sites_solution_primary direct
_atom_sites_solution_secondary difmap
_audit_creation_method SHELXL-97
_cell_angle_alpha 90.00
_cell_angle_beta 103.309(2)
_cell_angle_gamma 90.00
_cell_formula_units_Z 2
_cell_length_a 10.4796(14)
_cell_length_b 9.5423(12)
_cell_length_c 19.334(3)
_cell_measurement_reflns_used 5173
_cell_measurement_temperature 193(2)
_cell_measurement_theta_max 26.352
_cell_measurement_theta_min 2.393
_cell_volume 1881.5(5)
_computing_cell_refinement 'Bruker SMART'
_computing_data_collection 'Bruker SMART'
_computing_data_reduction 'Bruker SHELXTL'
_computing_molecular_graphics 'Bruker SHELXTL'
_computing_publication_material 'Bruker SHELXTL'
_computing_structure_refinement 'SHELXL-97 (Sheldrick, 1997)'
_computing_structure_solution 'SHELXS-97 (Sheldrick, 1990)'
_diffrn_ambient_temperature 193(2)
_diffrn_measured_fraction_theta_full 0.999
_diffrn_measured_fraction_theta_max 0.999
_diffrn_measurement_device_type 'Bruker CCD detector'
_diffrn_measurement_method 'phi and omega scans'
_diffrn_radiation_monochromator graphite
_diffrn_radiation_source 'fine-focus sealed tube'
_diffrn_radiation_type MoK\a
_diffrn_radiation_wavelength 0.71073
_diffrn_reflns_av_R_equivalents 0.0399
_diffrn_reflns_av_sigmaI/netI 0.0431
_diffrn_reflns_limit_h_max 13
_diffrn_reflns_limit_h_min -13
_diffrn_reflns_limit_k_max 9
_diffrn_reflns_limit_k_min -11
_diffrn_reflns_limit_l_max 24
_diffrn_reflns_limit_l_min -22
_diffrn_reflns_number 12712
_diffrn_reflns_theta_full 26.36
_diffrn_reflns_theta_max 26.36
_diffrn_reflns_theta_min 2.00
_exptl_absorpt_coefficient_mu 4.824
_exptl_absorpt_correction_T_max 1.000000
_exptl_absorpt_correction_T_min 0.713744
_exptl_absorpt_correction_type semi-empirical
_exptl_absorpt_process_details 'SADABS (Bruker-AXS)'
_exptl_crystal_colour colorless
_exptl_crystal_density_diffrn 1.784
_exptl_crystal_density_method 'not measured'
_exptl_crystal_description needle
_exptl_crystal_F_000 988
_exptl_crystal_size_max 0.05
_exptl_crystal_size_mid 0.05
_exptl_crystal_size_min 0.1
_refine_diff_density_max 1.225
_refine_diff_density_min -0.531
_refine_diff_density_rms 0.111
_refine_ls_extinction_method none
_refine_ls_goodness_of_fit_ref 0.999
_refine_ls_hydrogen_treatment mixed
_refine_ls_matrix_type full
_refine_ls_number_parameters 234
_refine_ls_number_reflns 3835
_refine_ls_number_restraints 0
_refine_ls_restrained_S_all 0.999
_refine_ls_R_factor_all 0.0432
_refine_ls_R_factor_gt 0.0275
_refine_ls_shift/su_max 0.001
_refine_ls_shift/su_mean 0.000
_refine_ls_structure_factor_coef Fsqd
_refine_ls_weighting_details 'calc w=1/[\s^2^(Fo^2^)+(0.0257P)^2^+0.2583P] where P=(Fo^2^+2Fc^2^)/3'
_refine_ls_weighting_scheme calc
_refine_ls_wR_factor_gt 0.0526
_refine_ls_wR_factor_ref 0.0567
_reflns_number_gt 3081
_reflns_number_total 3835
_reflns_threshold_expression >2sigma(I)
_cod_data_source_file om050214vsi20050321_034504.cif
_cod_data_source_block 13
_cod_depositor_comments
;
The following automatic conversions were performed:

'_symmetry_cell_setting' value 'Monoclinic' changed to 'monoclinic'
according to /home/saulius/struct/CIF-dictionaries/cif_core.dic
dictionary named 'cif_core.dic' version 2.4.1 from 2010-06-29.

Automatic conversion script
Id: cif_fix_values 1715 2011-07-08 13:25:40Z adriana 
;
_cod_original_cell_volume 1881.5(4)
_cod_original_sg_symbol_H-M P2(1)/c
_cod_database_code 4075861

loop_
_symmetry_equiv_pos_as_xyz
'x, y, z'
'-x, y+1/2, -z+1/2'
'-x, -y, -z'
'x, -y-1/2, z-1/2'

loop_
_atom_site_label
_atom_site_type_symbol
_atom_site_fract_x
_atom_site_fract_y
_atom_site_fract_z
_atom_site_U_iso_or_equiv
_atom_site_adp_type
_atom_site_occupancy
_atom_site_symmetry_multiplicity
_atom_site_calc_flag
_atom_site_refinement_flags
Ge1 Ge 0.66372(3) 0.40161(4) 0.10452(2) 0.01842(9) Uani 1 1 d .
Cl1 Cl 0.78957(9) 0.22195(10) 0.07858(5) 0.0290(2) Uani 1 1 d .
N1 N 0.6238(3) 0.3120(3) 0.18693(16) 0.0210(7) Uani 1 1 d .
C1 C 0.4951(4) 0.2484(4) 0.1753(2) 0.0249(9) Uani 1 1 d .
C2 C 0.4054(4) 0.2949(5) 0.2124(2) 0.0322(10) Uani 1 1 d .
H2 H 0.4291 0.3653 0.2477 0.039 Uiso 1 1 calc R
C3 C 0.2803(4) 0.2377(5) 0.1975(3) 0.0439(13) Uani 1 1 d .
H3 H 0.2180 0.2688 0.2229 0.053 Uiso 1 1 calc R
C4 C 0.2461(4) 0.1359(5) 0.1459(3) 0.0438(13) Uani 1 1 d .
H4 H 0.1597 0.0988 0.1350 0.053 Uiso 1 1 calc R
C5 C 0.3367(4) 0.0881(5) 0.1103(2) 0.0397(11) Uani 1 1 d .
H5 H 0.3135 0.0163 0.0757 0.048 Uiso 1 1 calc R
C6 C 0.4616(4) 0.1446(4) 0.1248(2) 0.0303(10) Uani 1 1 d .
H6 H 0.5242 0.1119 0.1000 0.036 Uiso 1 1 calc R
C7 C 0.7123(4) 0.2922(4) 0.2484(2) 0.0238(9) Uani 1 1 d .
C8 C 0.6794(4) 0.1985(5) 0.3041(2) 0.0353(10) Uani 1 1 d .
H8A H 0.6268 0.2505 0.3312 0.053 Uiso 1 1 calc R
H8B H 0.7606 0.1662 0.3362 0.053 Uiso 1 1 calc R
H8C H 0.6295 0.1175 0.2812 0.053 Uiso 1 1 calc R
C9 C 0.8337(4) 0.3571(4) 0.2636(2) 0.0242(9) Uani 1 1 d .
H9 H 0.8929 0.3279 0.3061 0.029 Uiso 1 1 calc R
C10 C 0.8797(3) 0.4598(4) 0.2245(2) 0.0226(9) Uani 1 1 d .
C11 C 1.0086(4) 0.5289(4) 0.2571(2) 0.0304(10) Uani 1 1 d .
H11A H 1.0740 0.5014 0.2307 0.046 Uiso 1 1 calc R
H11B H 1.0379 0.4993 0.3067 0.046 Uiso 1 1 calc R
H11C H 0.9977 0.6309 0.2550 0.046 Uiso 1 1 calc R
N2 N 0.8125(3) 0.5010(3) 0.16059(16) 0.0206(6) Uani 1 1 d .
C12 C 0.8672(3) 0.6070(4) 0.12174(19) 0.0212(8) Uani 1 1 d .
C13 C 0.9679(4) 0.5725(4) 0.0891(2) 0.0255(9) Uani 1 1 d .
H13 H 1.0046 0.4810 0.0940 0.031 Uiso 1 1 calc R
C14 C 1.0143(4) 0.6733(5) 0.0494(2) 0.0308(10) Uani 1 1 d .
H14 H 1.0849 0.6511 0.0280 0.037 Uiso 1 1 calc R
C15 C 0.9596(4) 0.8042(5) 0.0405(2) 0.0330(10) Uani 1 1 d .
H15 H 0.9910 0.8718 0.0124 0.040 Uiso 1 1 calc R
C16 C 0.8586(4) 0.8381(4) 0.0727(2) 0.0331(10) Uani 1 1 d .
H16 H 0.8207 0.9290 0.0666 0.040 Uiso 1 1 calc R
C17 C 0.8123(4) 0.7393(4) 0.1139(2) 0.0246(9) Uani 1 1 d .
H17 H 0.7436 0.7626 0.1364 0.030 Uiso 1 1 calc R
W1 W 0.5000 0.5000 0.0000 0.01760(7) Uani 1 2 d S
C18 C 0.5050(4) 0.6948(4) 0.0410(2) 0.0261(9) Uani 1 1 d .
O1 O 0.5038(3) 0.8068(3) 0.06325(17) 0.0419(8) Uani 1 1 d .
C19 C 0.3446(4) 0.4580(4) 0.0425(2) 0.0221(9) Uani 1 1 d .
O2 O 0.2541(3) 0.4386(3) 0.06566(15) 0.0340(7) Uani 1 1 d .

loop_
_atom_site_aniso_label
_atom_site_aniso_U_11
_atom_site_aniso_U_22
_atom_site_aniso_U_33
_atom_site_aniso_U_23
_atom_site_aniso_U_13
_atom_site_aniso_U_12
Ge1 0.02079(18) 0.0187(2) 0.0151(2) 0.00205(17) 0.00292(15) 0.00093(16)
Cl1 0.0327(5) 0.0253(5) 0.0297(6) 0.0000(4) 0.0083(4) 0.0067(4)
N1 0.0241(16) 0.0221(17) 0.0167(17) 0.0027(14) 0.0047(13) -0.0011(14)
C1 0.028(2) 0.024(2) 0.023(2) 0.0107(17) 0.0045(17) 0.0001(17)
C2 0.033(2) 0.041(3) 0.025(2) 0.009(2) 0.0107(18) 0.001(2)
C3 0.033(2) 0.062(4) 0.042(3) 0.020(3) 0.018(2) 0.004(2)
C4 0.033(2) 0.053(3) 0.042(3) 0.020(3) 0.001(2) -0.011(2)
C5 0.042(2) 0.036(3) 0.038(3) 0.006(2) 0.002(2) -0.016(2)
C6 0.035(2) 0.029(2) 0.027(2) 0.0029(19) 0.0071(18) -0.0007(18)
C7 0.031(2) 0.023(2) 0.018(2) 0.0037(17) 0.0052(16) 0.0038(17)
C8 0.041(2) 0.037(3) 0.026(2) 0.011(2) 0.0036(19) -0.001(2)
C9 0.027(2) 0.028(2) 0.014(2) 0.0023(17) 0.0000(16) 0.0085(17)
C10 0.0216(18) 0.023(2) 0.022(2) -0.0029(16) 0.0042(16) 0.0032(15)
C11 0.032(2) 0.034(3) 0.022(2) 0.0030(18) -0.0019(17) -0.0036(18)
N2 0.0214(14) 0.0198(16) 0.0198(16) 0.0042(16) 0.0032(12) 0.0019(15)
C12 0.0224(18) 0.021(2) 0.018(2) -0.0009(17) 0.0005(15) -0.0050(16)
C13 0.0254(19) 0.026(2) 0.023(2) -0.0008(18) 0.0022(16) 0.0000(17)
C14 0.030(2) 0.041(3) 0.019(2) -0.0009(19) 0.0024(17) -0.011(2)
C15 0.044(2) 0.033(3) 0.021(2) 0.0032(19) 0.0032(19) -0.014(2)
C16 0.046(3) 0.020(2) 0.027(2) 0.0013(18) -0.005(2) 0.0004(19)
C17 0.028(2) 0.023(2) 0.021(2) -0.0038(17) 0.0000(16) -0.0019(17)
W1 0.01909(10) 0.01837(11) 0.01467(11) 0.00118(11) 0.00250(7) 0.00081(10)
C18 0.026(2) 0.023(2) 0.027(2) 0.0004(19) 0.0015(17) 0.0001(17)
O1 0.0397(17) 0.0300(18) 0.052(2) -0.0141(16) 0.0030(15) 0.0032(14)
C19 0.0242(19) 0.022(2) 0.018(2) -0.0004(15) 0.0006(16) -0.0006(15)
O2 0.0265(15) 0.0488(19) 0.0281(17) 0.0081(14) 0.0095(13) 0.0034(13)

loop_
_atom_type_symbol
_atom_type_description
_atom_type_scat_dispersion_real
_atom_type_scat_dispersion_imag
_atom_type_scat_source
C C 0.0033 0.0016 'International Tables Vol C Tables 4.2.6.8 and 6.1.1.4'
H H 0.0000 0.0000 'International Tables Vol C Tables 4.2.6.8 and 6.1.1.4'
N N 0.0061 0.0033 'International Tables Vol C Tables 4.2.6.8 and 6.1.1.4'
O O 0.0106 0.0060 'International Tables Vol C Tables 4.2.6.8 and 6.1.1.4'
Cl Cl 0.1484 0.1585 'International Tables Vol C Tables 4.2.6.8 and 6.1.1.4'
Ge Ge 0.1547 1.8001 'International Tables Vol C Tables 4.2.6.8 and 6.1.1.4'
W W -0.8490 6.8722 'International Tables Vol C Tables 4.2.6.8 and 6.1.1.4'

loop_
_geom_angle_atom_site_label_1
_geom_angle_atom_site_label_2
_geom_angle_atom_site_label_3
_geom_angle
_geom_angle_site_symmetry_1
_geom_angle_site_symmetry_3
N2 Ge1 N1 93.11(13) . .
N2 Ge1 Cl1 93.41(9) . .
N1 Ge1 Cl1 95.41(9) . .
N2 Ge1 W1 125.57(9) . .
N1 Ge1 W1 126.14(9) . .
Cl1 Ge1 W1 115.15(3) . .
C7 N1 C1 120.5(3) . .
C7 N1 Ge1 123.7(2) . .
C1 N1 Ge1 115.3(2) . .
C6 C1 C2 120.4(4) . .
C6 C1 N1 119.2(3) . .
C2 C1 N1 120.4(4) . .
C1 C2 C3 119.3(4) . .
C4 C3 C2 120.2(4) . .
C5 C4 C3 120.2(4) . .
C4 C5 C6 120.0(4) . .
C1 C6 C5 119.9(4) . .
N1 C7 C9 122.7(3) . .
N1 C7 C8 119.6(3) . .
C9 C7 C8 117.7(3) . .
C7 C9 C10 128.0(4) . .
N2 C10 C9 122.5(3) . .
N2 C10 C11 119.4(3) . .
C9 C10 C11 118.1(3) . .
C10 N2 C12 119.8(3) . .
C10 N2 Ge1 124.2(3) . .
C12 N2 Ge1 114.5(2) . .
C17 C12 C13 120.5(4) . .
C17 C12 N2 119.3(3) . .
C13 C12 N2 120.1(3) . .
C12 C13 C14 119.2(4) . .
C15 C14 C13 120.8(4) . .
C14 C15 C16 119.9(4) . .
C15 C16 C17 120.1(4) . .
C12 C17 C16 119.4(4) . .
C18 W1 C18 180.0(2) . 3_665
C18 W1 C19 91.53(15) . 3_665
C18 W1 C19 88.47(15) 3_665 3_665
C18 W1 C19 88.47(15) . .
C18 W1 C19 91.53(15) 3_665 .
C19 W1 C19 180.00(18) 3_665 .
C18 W1 Ge1 94.44(11) . .
C18 W1 Ge1 85.56(11) 3_665 .
C19 W1 Ge1 86.36(10) 3_665 .
C19 W1 Ge1 93.64(10) . .
C18 W1 Ge1 85.56(11) . 3_665
C18 W1 Ge1 94.44(11) 3_665 3_665
C19 W1 Ge1 93.64(10) 3_665 3_665
C19 W1 Ge1 86.36(10) . 3_665
Ge1 W1 Ge1 180.0 . 3_665
O1 C18 W1 177.9(3) . .
O2 C19 W1 177.5(3) . .

loop_
_geom_bond_atom_site_label_1
_geom_bond_atom_site_label_2
_geom_bond_distance
_geom_bond_site_symmetry_2
Ge1 N2 1.930(3) .
Ge1 N1 1.937(3) .
Ge1 Cl1 2.2880(10) .
Ge1 W1 2.5125(4) .
N1 C7 1.341(5) .
N1 C1 1.449(5) .
C1 C6 1.379(6) .
C1 C2 1.380(5) .
C2 C3 1.388(6) .
C3 C4 1.379(7) .
C4 C5 1.373(6) .
C5 C6 1.383(5) .
C7 C9 1.384(5) .
C7 C8 1.500(5) .
C9 C10 1.390(5) .
C10 N2 1.333(5) .
C10 C11 1.505(5) .
N2 C12 1.454(5) .
C12 C17 1.381(5) .
C12 C13 1.387(5) .
C13 C14 1.387(5) .
C14 C15 1.369(6) .
C15 C16 1.384(6) .
C16 C17 1.391(5) .
W1 C18 2.016(4) .
W1 C18 2.016(4) 3_665
W1 C19 2.026(4) 3_665
W1 C19 2.026(4) .
W1 Ge1 2.5125(4) 3_665
C18 O1 1.153(5) .
C19 O2 1.153(4) .
